data_1506341
loop_
_publ_author_name
'Fu, Han'
'Lam, Yulin'

_publ_section_title
;
 Traceless Solid-Phase Synthesis of N1,N7-Disubstituted Purines
;
_journal_issue 5
_journal_name_full 'Journal of Combinatorial Chemistry'
_journal_page_first 734
_journal_paper_doi 10.1021/cc050058f
_journal_volume 7
_journal_year 2005
_chemical_formula_sum 'C17 H27 Br N4 O3'
_chemical_formula_weight 415.34
_chemical_name_systematic
; 
 3-(1,7-dibutyl-6-oxo-1,6-dihydro-purin-9-yl)-propionic acid methyl ester salt 
;
_space_group_IT_number 2
_symmetry_space_group_name_Hall '-P 1'
_symmetry_space_group_name_H-M 'P -1'
_atom_sites_solution_hydrogens geom
_atom_sites_solution_primary direct
_atom_sites_solution_secondary difmap
_audit_creation_method SHELXL-97
_cell_angle_alpha 74.71(2)
_cell_angle_beta 78.79(2)
_cell_angle_gamma 86.66(2)
_cell_formula_units_Z 4
_cell_length_a 11.841(12)
_cell_length_b 13.069(13)
_cell_length_c 13.905(14)
_cell_measurement_reflns_used 5840
_cell_measurement_temperature 298(2)
_cell_measurement_theta_max 23.13
_cell_measurement_theta_min 2.32
_cell_volume 2036(4)
_computing_structure_refinement 'SHELXL-97 (Sheldrick, 1997)'
_computing_structure_solution 'SHELXS-97 (Sheldrick, 1990)'
_diffrn_ambient_temperature 273(2)
_diffrn_measured_fraction_theta_full 0.998
_diffrn_measured_fraction_theta_max 0.998
_diffrn_radiation_monochromator graphite
_diffrn_radiation_source 'fine-focus sealed tube'
_diffrn_radiation_type MoK\a
_diffrn_radiation_wavelength 0.71073
_diffrn_reflns_av_R_equivalents 0.0400
_diffrn_reflns_av_sigmaI/netI 0.0480
_diffrn_reflns_limit_h_max 14
_diffrn_reflns_limit_h_min -14
_diffrn_reflns_limit_k_max 15
_diffrn_reflns_limit_k_min -15
_diffrn_reflns_limit_l_max 16
_diffrn_reflns_limit_l_min -16
_diffrn_reflns_number 22142
_diffrn_reflns_theta_full 25.00
_diffrn_reflns_theta_max 25.00
_diffrn_reflns_theta_min 1.55
_exptl_absorpt_coefficient_mu 2.041
_exptl_absorpt_correction_type sadabs
_exptl_crystal_colour colorless
_exptl_crystal_density_diffrn 1.355
_exptl_crystal_density_method 'not measured'
_exptl_crystal_description plates
_exptl_crystal_F_000 864
_exptl_crystal_size_max 0.312
_exptl_crystal_size_mid 0.260
_exptl_crystal_size_min 0.104
_refine_diff_density_max 1.304
_refine_diff_density_min -0.766
_refine_diff_density_rms 0.139
_refine_ls_extinction_method none
_refine_ls_goodness_of_fit_ref 1.095
_refine_ls_hydrogen_treatment mixed
_refine_ls_matrix_type full
_refine_ls_number_parameters 493
_refine_ls_number_reflns 7165
_refine_ls_number_restraints 88
_refine_ls_restrained_S_all 1.095
_refine_ls_R_factor_all 0.0962
_refine_ls_R_factor_gt 0.0786
_refine_ls_shift/su_max 0.151
_refine_ls_shift/su_mean 0.013
_refine_ls_structure_factor_coef Fsqd
_refine_ls_weighting_details 'calc w=1/[\s^2^(Fo^2^)+(0.2000P)^2^+0.0000P] where P=(Fo^2^+2Fc^2^)/3'
_refine_ls_weighting_scheme calc
_refine_ls_wR_factor_gt 0.2523
_refine_ls_wR_factor_ref 0.2737
_reflns_number_gt 5296
_reflns_number_total 7165
_reflns_threshold_expression >2sigma(I)
_cod_data_source_file cc050058fsi20050505_124306.cif
_cod_data_source_block 3-(1,7-dibutyl-6-oxo-1,6-dihydro-purin-9-yl)-propionic_acid_methyl_ester_salt
_cod_database_code 1506341

loop_
_symmetry_equiv_pos_as_xyz
'x, y, z'
'-x, -y, -z'

loop_
_atom_site_label
_atom_site_type_symbol
_atom_site_fract_x
_atom_site_fract_y
_atom_site_fract_z
_atom_site_U_iso_or_equiv
_atom_site_adp_type
_atom_site_occupancy
_atom_site_symmetry_multiplicity
_atom_site_calc_flag
_atom_site_refinement_flags
_atom_site_disorder_assembly
_atom_site_disorder_group
Br1 Br 0.84379(5) 0.45662(5) 0.39598(4) 0.0626(3) Uani 1 1 d . . .
Br2 Br 0.84264(5) 0.54664(5) 0.87574(4) 0.0645(3) Uani 1 1 d . . .
N1 N 0.5162(6) 0.3304(6) 0.1303(5) 0.0919(18) Uani 1 1 d . . .
N2 N 0.8067(5) 0.3677(5) 0.1541(5) 0.0795(16) Uani 1 1 d . . .
N3 N 0.5500(6) 0.5048(6) 0.1222(5) 0.0927(19) Uani 1 1 d . . .
N4 N 0.7452(6) 0.5280(5) 0.1386(5) 0.0795(16) Uani 1 1 d . . .
N5 N 0.4934(6) 0.3176(7) 0.4538(6) 0.103(2) Uani 1 1 d . . .
N6 N 0.4516(7) 0.4941(8) 0.3792(6) 0.108(2) Uani 1 1 d . . .
N7 N 0.2001(6) 0.3584(6) 0.4137(5) 0.0887(18) Uani 1 1 d . . .
N8 N 0.2553(6) 0.5181(6) 0.3540(5) 0.0862(18) Uani 1 1 d . . .
O1 O 0.6465(5) 0.1943(5) 0.1581(6) 0.1151(19) Uani 1 1 d . . .
O2 O 0.6753(15) 0.8451(7) 0.1124(7) 0.249(8) Uani 1 1 d . . .
O3 O 0.6217(8) 0.8231(5) 0.2717(6) 0.127(2) Uani 1 1 d . . .
O4 O 0.3684(6) 0.1824(6) 0.4920(6) 0.125(2) Uani 1 1 d . . .
O5 O 0.3062(15) 0.8312(8) 0.2250(8) 0.239(7) Uani 1 1 d . . .
O6 O 0.3544(12) 0.8064(7) 0.0799(7) 0.187(5) Uani 1 1 d . . .
C1 C 0.6568(6) 0.4688(6) 0.1356(5) 0.0757(18) Uani 1 1 d . . .
C2 C 0.8329(7) 0.4641(7) 0.1484(6) 0.0800(19) Uani 1 1 d . . .
H2A H 0.9057 0.4851 0.1510 0.096 Uiso 1 1 calc R . .
C3 C 0.6944(6) 0.3685(7) 0.1471(5) 0.0786(19) Uani 1 1 d . . .
C4 C 0.6221(7) 0.2891(7) 0.1459(6) 0.087(2) Uani 1 1 d . . .
C5 C 0.4858(8) 0.4318(7) 0.1189(6) 0.086(2) Uani 1 1 d . . .
H5A H 0.4116 0.4508 0.1077 0.104 Uiso 1 1 calc R . .
C6 C 0.7385(9) 0.6414(7) 0.1275(6) 0.102(3) Uani 1 1 d . . .
H6A H 0.8162 0.6681 0.1151 0.122 Uiso 1 1 calc R . .
H6B H 0.7057 0.6741 0.0678 0.122 Uiso 1 1 calc R . .
C7 C 0.6730(8) 0.6751(6) 0.2111(7) 0.100(2) Uani 1 1 d . . .
H7A H 0.7107 0.6499 0.2691 0.120 Uiso 1 1 calc R . .
H7B H 0.5976 0.6427 0.2287 0.120 Uiso 1 1 calc R . .
C8 C 0.6585(9) 0.7897(7) 0.1916(7) 0.099(3) Uani 1 1 d . . .
C9 C 0.6067(17) 0.9320(11) 0.2570(13) 0.186(7) Uani 1 1 d . . .
H9A H 0.5816 0.9479 0.3214 0.280 Uiso 1 1 calc R . .
H9B H 0.5498 0.9564 0.2153 0.280 Uiso 1 1 calc R . .
H9C H 0.6784 0.9670 0.2242 0.280 Uiso 1 1 calc R . .
C10 C 0.4304(8) 0.2561(8) 0.1232(8) 0.111(3) Uani 1 1 d . . .
H10A H 0.3779 0.2955 0.0811 0.133 Uiso 1 1 calc R . .
H10B H 0.4702 0.2044 0.0896 0.133 Uiso 1 1 calc R . .
C11 C 0.3657(11) 0.2016(10) 0.2173(10) 0.129(4) Uani 1 1 d . . .
H11A H 0.3214 0.2517 0.2503 0.155 Uiso 1 1 calc R . .
H11B H 0.4169 0.1628 0.2612 0.155 Uiso 1 1 calc R . .
C12 C 0.2871(15) 0.1267(15) 0.1995(14) 0.190(7) Uani 1 1 d . . .
H12A H 0.2570 0.1643 0.1396 0.227 Uiso 1 1 calc R . .
H12B H 0.3354 0.0698 0.1808 0.227 Uiso 1 1 calc R . .
C13 C 0.211(2) 0.087(2) 0.257(3) 0.46(3) Uani 1 1 d . . .
H13A H 0.1748 0.0414 0.2284 0.697 Uiso 1 1 calc R . .
H13B H 0.1574 0.1406 0.2733 0.697 Uiso 1 1 calc R . .
H13C H 0.2371 0.0466 0.3167 0.697 Uiso 1 1 calc R . .
C14 C 0.8872(8) 0.2784(7) 0.1607(8) 0.105(3) Uani 1 1 d . . .
H14A H 0.8486 0.2155 0.2060 0.126 Uiso 1 1 calc R . .
H14B H 0.9509 0.2930 0.1895 0.126 Uiso 1 1 calc R . .
C15 C 0.9331(12) 0.2573(10) 0.0599(10) 0.161(5) Uani 1 1 d D A .
H15A H 0.8684 0.2457 0.0307 0.193 Uiso 1 1 calc R . .
H15B H 0.9724 0.3204 0.0157 0.193 Uiso 1 1 calc R . .
C16 C 1.0089(14) 0.1710(12) 0.0602(14) 0.204(7) Uani 1 1 d DU . .
H16A H 1.0711 0.1793 0.0937 0.245 Uiso 0.60 1 calc PR A 1
H16B H 1.0422 0.1712 -0.0094 0.245 Uiso 0.60 1 calc PR A 1
H16C H 0.9652 0.1140 0.1104 0.245 Uiso 0.40 1 d PR A 2
H16D H 1.0649 0.1907 0.0944 0.245 Uiso 0.40 1 d PR A 2
C17 C 0.9554(14) 0.0726(12) 0.1094(14) 0.256(16) Uani 0.60 1 d PRDU A 1
H17A H 0.8969 0.0806 0.1653 0.384 Uiso 0.60 1 calc PR A 1
H17B H 1.0118 0.0218 0.1340 0.384 Uiso 0.60 1 calc PR A 1
H17C H 0.9211 0.0483 0.0623 0.384 Uiso 0.60 1 calc PR A 1
C17A C 1.076(5) 0.109(4) 0.002(4) 0.27(3) Uani 0.40 1 d PDU A 2
H17D H 1.1321 0.1523 -0.0492 0.399 Uiso 0.40 1 calc PR A 2
H17E H 1.0273 0.0768 -0.0296 0.399 Uiso 0.40 1 calc PR A 2
H17F H 1.1146 0.0539 0.0453 0.399 Uiso 0.40 1 calc PR A 2
C18 C 0.3462(6) 0.4580(6) 0.3841(5) 0.080(2) Uani 1 1 d . . .
C19 C 0.5178(9) 0.4222(9) 0.4144(7) 0.102(3) Uani 1 1 d . . .
H19A H 0.5920 0.4425 0.4136 0.122 Uiso 1 1 calc R . .
C20 C 0.3868(7) 0.2784(8) 0.4596(7) 0.093(2) Uani 1 1 d . . .
C21 C 0.3116(7) 0.3568(7) 0.4211(6) 0.087(2) Uani 1 1 d . . .
C22 C 0.1672(8) 0.4546(8) 0.3751(6) 0.085(2) Uani 1 1 d . . .
H22A H 0.0932 0.4751 0.3642 0.102 Uiso 1 1 calc R . .
C23 C 0.2536(10) 0.6295(7) 0.3135(7) 0.113(3) Uani 1 1 d . . .
H23A H 0.2888 0.6630 0.3548 0.136 Uiso 1 1 calc R . .
H23B H 0.1743 0.6538 0.3170 0.136 Uiso 1 1 calc R . .
C24 C 0.3146(9) 0.6629(7) 0.2078(7) 0.105(3) Uani 1 1 d . . .
H24A H 0.3919 0.6332 0.2025 0.126 Uiso 1 1 calc R . .
H24B H 0.2747 0.6361 0.1648 0.126 Uiso 1 1 calc R . .
C25 C 0.3204(11) 0.7741(8) 0.1744(8) 0.116(3) Uani 1 1 d . . .
C26 C 0.348(2) 0.9196(11) 0.0391(14) 0.252(13) Uani 1 1 d . . .
H26A H 0.3743 0.9369 -0.0330 0.378 Uiso 1 1 calc R . .
H26B H 0.3952 0.9543 0.0695 0.378 Uiso 1 1 calc R . .
H26C H 0.2695 0.9430 0.0537 0.378 Uiso 1 1 calc R . .
C27 C 0.5806(8) 0.2463(10) 0.4950(8) 0.120(3) Uani 1 1 d . C .
H27A H 0.5442 0.1939 0.5548 0.144 Uiso 1 1 calc R . .
H27B H 0.6338 0.2864 0.5157 0.144 Uiso 1 1 calc R . .
C28 C 0.6484(11) 0.1891(11) 0.4172(12) 0.158(6) Uani 1 1 d D . .
H28A H 0.6965 0.2365 0.3604 0.189 Uiso 0.70 1 calc PR B 1
H28B H 0.5995 0.1479 0.3932 0.189 Uiso 0.70 1 calc PR B 1
H28C H 0.6947 0.2454 0.3686 0.189 Uiso 0.30 1 d PR B 2
H28D H 0.5927 0.1717 0.3812 0.189 Uiso 0.30 1 d PR B 2
C29 C 0.717(2) 0.120(3) 0.495(2) 0.218(15) Uani 0.70 1 d PDU C 1
H29A H 0.7303 0.1583 0.5424 0.261 Uiso 0.70 1 calc PR C 1
H29B H 0.6759 0.0554 0.5320 0.261 Uiso 0.70 1 calc PR C 1
C30 C 0.833(3) 0.093(2) 0.433(2) 0.230(13) Uani 0.70 1 d PDU C 1
H30D H 0.8783 0.0481 0.4779 0.345 Uiso 0.70 1 calc PR C 1
H30E H 0.8745 0.1576 0.3979 0.345 Uiso 0.70 1 calc PR C 1
H30F H 0.8192 0.0574 0.3843 0.345 Uiso 0.70 1 calc PR C 1
C29A C 0.754(3) 0.127(3) 0.454(4) 0.146(15) Uani 0.30 1 d PDU C 2
H29C H 0.7674 0.0702 0.4209 0.176 Uiso 0.30 1 calc PR C 2
H29D H 0.7274 0.0937 0.5258 0.176 Uiso 0.30 1 calc PR C 2
C30A C 0.876(3) 0.170(7) 0.449(7) 0.31(5) Uani 0.30 1 d PDU C 2
H30A H 0.9286 0.1111 0.4614 0.467 Uiso 0.30 1 calc PR C 2
H30B H 0.8727 0.2091 0.4983 0.467 Uiso 0.30 1 calc PR C 2
H30C H 0.9020 0.2151 0.3821 0.467 Uiso 0.30 1 calc PR C 2
C31 C 0.1190(9) 0.2672(9) 0.4490(8) 0.117(3) Uani 1 1 d . E .
H31A H 0.1617 0.2014 0.4500 0.140 Uiso 1 1 calc R . .
H31B H 0.0656 0.2746 0.4028 0.140 Uiso 1 1 calc R . .
C32 C 0.0528(16) 0.2646(12) 0.5553(12) 0.184(7) Uani 1 1 d D . .
H32A H -0.0157 0.2223 0.5679 0.221 Uiso 0.70 1 calc PR D 1
H32B H 0.0277 0.3363 0.5567 0.221 Uiso 0.70 1 calc PR D 1
H32C H 0.1069 0.2829 0.5922 0.221 Uiso 0.30 1 d PR D 2
H32D H -0.0046 0.3209 0.5488 0.221 Uiso 0.30 1 d PR D 2
C33 C 0.1182(18) 0.2209(18) 0.6415(13) 0.171(7) Uani 0.70 1 d PDU E 1
H33A H 0.1830 0.2663 0.6338 0.205 Uiso 0.70 1 calc PR E 1
H33B H 0.1477 0.1506 0.6392 0.205 Uiso 0.70 1 calc PR E 1
C34 C 0.038(2) 0.215(2) 0.7440(15) 0.196(10) Uani 0.70 1 d PDU E 1
H34A H 0.0805 0.1876 0.7979 0.294 Uiso 0.70 1 calc PR E 1
H34B H -0.0252 0.1696 0.7518 0.294 Uiso 0.70 1 calc PR E 1
H34C H 0.0100 0.2850 0.7464 0.294 Uiso 0.70 1 calc PR E 1
C33A C -0.036(4) 0.184(4) 0.626(4) 0.20(2) Uani 0.30 1 d PDU E 2
H33C H -0.0153 0.1185 0.6068 0.234 Uiso 0.30 1 calc PR E 2
H33D H -0.0161 0.1734 0.6927 0.234 Uiso 0.30 1 calc PR E 2
C34A C -0.167(5) 0.188(9) 0.645(7) 0.35(5) Uani 0.30 1 d PDU E 2
H34D H -0.1971 0.1209 0.6880 0.526 Uiso 0.30 1 calc PR E 2
H34E H -0.1934 0.2015 0.5816 0.526 Uiso 0.30 1 calc PR E 2
H34F H -0.1946 0.2432 0.6777 0.526 Uiso 0.30 1 calc PR E 2

loop_
_atom_site_aniso_label
_atom_site_aniso_U_11
_atom_site_aniso_U_22
_atom_site_aniso_U_33
_atom_site_aniso_U_23
_atom_site_aniso_U_13
_atom_site_aniso_U_12
Br1 0.0473(4) 0.0913(5) 0.0505(4) -0.0200(3) -0.0095(3) -0.0015(3)
Br2 0.0457(4) 0.0963(5) 0.0546(4) -0.0249(3) -0.0094(3) -0.0006(3)
N1 0.076(4) 0.107(5) 0.097(5) -0.034(4) -0.019(3) 0.004(4)
N2 0.071(4) 0.091(4) 0.082(4) -0.028(3) -0.022(3) 0.005(3)
N3 0.088(5) 0.097(5) 0.098(5) -0.033(4) -0.019(4) 0.010(4)
N4 0.079(4) 0.090(4) 0.072(4) -0.025(3) -0.012(3) -0.006(3)
N5 0.074(4) 0.133(6) 0.100(5) -0.032(5) -0.014(4) -0.001(4)
N6 0.090(5) 0.131(6) 0.089(5) -0.005(4) -0.009(4) -0.020(5)
N7 0.077(4) 0.109(5) 0.085(4) -0.030(4) -0.021(3) -0.001(4)
N8 0.084(4) 0.101(5) 0.071(4) -0.019(3) -0.013(3) -0.002(4)
O1 0.102(4) 0.098(4) 0.150(6) -0.039(4) -0.025(4) -0.001(3)
O2 0.49(2) 0.103(6) 0.104(6) -0.002(5) 0.021(9) 0.061(9)
O3 0.171(7) 0.087(4) 0.117(5) -0.031(4) -0.011(5) 0.010(4)
O4 0.118(5) 0.121(5) 0.122(5) -0.010(4) -0.015(4) -0.006(4)
O5 0.44(2) 0.122(7) 0.145(8) -0.051(6) -0.005(10) -0.040(9)
O6 0.311(15) 0.102(5) 0.108(6) -0.011(4) 0.033(7) 0.008(7)
C1 0.066(4) 0.094(5) 0.068(4) -0.024(4) -0.015(3) 0.012(4)
C2 0.073(5) 0.096(5) 0.080(5) -0.032(4) -0.019(4) -0.002(4)
C3 0.068(4) 0.100(5) 0.071(4) -0.032(4) -0.007(3) -0.003(4)
C4 0.084(5) 0.090(5) 0.088(5) -0.021(4) -0.022(4) 0.002(4)
C5 0.078(5) 0.100(6) 0.086(5) -0.028(4) -0.021(4) 0.000(4)
C6 0.130(7) 0.088(5) 0.082(5) -0.020(4) -0.002(5) -0.020(5)
C7 0.121(7) 0.084(5) 0.093(6) -0.028(4) -0.004(5) 0.002(4)
C8 0.140(8) 0.073(5) 0.078(5) -0.013(4) -0.008(5) -0.004(5)
C9 0.260(19) 0.105(9) 0.185(14) -0.049(9) -0.013(13) 0.033(10)
C10 0.093(6) 0.122(7) 0.136(8) -0.054(6) -0.034(6) -0.013(5)
C11 0.126(9) 0.123(8) 0.126(9) -0.027(7) 0.007(7) -0.037(7)
C12 0.166(14) 0.198(16) 0.218(17) -0.098(13) 0.016(12) -0.080(12)
C13 0.23(2) 0.40(4) 0.82(8) -0.40(5) 0.17(4) -0.20(3)
C14 0.083(5) 0.100(6) 0.133(8) -0.028(5) -0.030(5) 0.014(4)
C15 0.178(12) 0.143(10) 0.141(10) -0.044(8) 0.012(9) 0.060(9)
C16 0.185(13) 0.170(12) 0.222(15) -0.021(11) -0.010(11) 0.049(11)
C17 0.27(3) 0.16(2) 0.29(3) 0.00(2) -0.02(3) 0.00(2)
C17A 0.31(4) 0.26(4) 0.22(4) -0.09(3) -0.02(3) 0.06(3)
C18 0.067(5) 0.102(6) 0.069(4) -0.022(4) -0.008(4) -0.009(4)
C19 0.088(6) 0.121(8) 0.085(5) -0.004(5) -0.018(5) -0.007(5)
C20 0.083(5) 0.098(6) 0.093(6) -0.013(5) -0.016(4) -0.010(4)
C21 0.069(5) 0.106(6) 0.083(5) -0.024(4) -0.012(4) 0.006(4)
C22 0.078(5) 0.104(6) 0.071(5) -0.019(4) -0.018(4) 0.003(4)
C23 0.150(9) 0.095(6) 0.085(6) -0.026(5) 0.005(6) 0.006(6)
C24 0.125(7) 0.096(6) 0.095(6) -0.027(5) -0.017(5) -0.005(5)
C25 0.169(10) 0.093(6) 0.091(7) -0.038(5) -0.017(6) 0.006(6)
C26 0.42(3) 0.090(8) 0.186(16) 0.002(9) 0.054(18) -0.047(13)
C27 0.081(6) 0.163(9) 0.103(7) -0.006(6) -0.028(5) 0.007(6)
C28 0.109(8) 0.133(10) 0.200(15) 0.000(10) -0.021(9) 0.024(7)
C29 0.198(18) 0.213(19) 0.221(19) -0.024(13) -0.034(13) 0.012(13)
C30 0.21(2) 0.22(2) 0.20(2) 0.031(18) -0.023(18) 0.08(2)
C29A 0.14(2) 0.119(19) 0.14(2) -0.005(15) 0.015(16) 0.051(16)
C30A 0.32(7) 0.35(7) 0.30(6) -0.10(4) -0.09(4) -0.04(4)
C31 0.091(6) 0.131(8) 0.124(8) -0.022(6) -0.019(6) -0.026(5)
C32 0.206(16) 0.149(12) 0.157(13) 0.009(9) 0.017(12) -0.069(11)
C33 0.156(13) 0.162(13) 0.191(15) -0.039(12) -0.037(12) 0.002(11)
C34 0.182(19) 0.26(2) 0.119(14) -0.026(15) 0.002(13) 0.004(18)
C33A 0.20(3) 0.19(3) 0.20(3) -0.060(19) -0.031(19) -0.033(19)
C34A 0.36(6) 0.35(6) 0.31(6) -0.04(4) -0.06(4) 0.04(4)

loop_
_atom_type_symbol
_atom_type_description
_atom_type_scat_dispersion_real
_atom_type_scat_dispersion_imag
_atom_type_scat_source
C C 0.0033 0.0016 'International Tables Vol C Tables 4.2.6.8 and 6.1.1.4'
H H 0.0000 0.0000 'International Tables Vol C Tables 4.2.6.8 and 6.1.1.4'
N N 0.0061 0.0033 'International Tables Vol C Tables 4.2.6.8 and 6.1.1.4'
O O 0.0106 0.0060 'International Tables Vol C Tables 4.2.6.8 and 6.1.1.4'
Br Br -0.2901 2.4595 'International Tables Vol C Tables 4.2.6.8 and 6.1.1.4'

loop_
_geom_angle_atom_site_label_1
_geom_angle_atom_site_label_2
_geom_angle_atom_site_label_3
_geom_angle
C5 N1 C4 125.2(7)
C5 N1 C10 117.9(8)
C4 N1 C10 116.9(8)
C2 N2 C3 106.8(7)
C2 N2 C14 125.2(7)
C3 N2 C14 127.9(7)
C5 N3 C1 112.3(8)
C2 N4 C1 106.5(7)
C2 N4 C6 129.4(8)
C1 N4 C6 124.1(7)
C19 N5 C20 121.7(8)
C19 N5 C27 119.2(8)
C20 N5 C27 119.1(9)
C19 N6 C18 112.5(9)
C22 N7 C21 110.3(8)
C22 N7 C31 122.4(8)
C21 N7 C31 127.2(8)
C22 N8 C18 107.2(7)
C22 N8 C23 126.0(9)
C18 N8 C23 126.6(8)
C8 O3 C9 116.6(10)
C25 O6 C26 115.1(11)
C3 C1 N4 107.6(6)
C3 C1 N3 126.3(8)
N4 C1 N3 126.1(7)
N2 C2 N4 111.9(7)
C1 C3 N2 107.3(7)
C1 C3 C4 120.7(7)
N2 C3 C4 132.0(8)
O1 C4 N1 123.4(8)
O1 C4 C3 126.2(8)
N1 C4 C3 110.4(8)
N3 C5 N1 125.1(8)
C7 C6 N4 116.1(7)
C6 C7 C8 113.7(8)
O2 C8 O3 122.6(9)
O2 C8 C7 123.0(9)
O3 C8 C7 114.4(8)
C11 C10 N1 114.5(9)
C10 C11 C12 108.9(12)
C13 C12 C11 125(2)
N2 C14 C15 112.6(8)
C16 C15 C14 116.0(12)
C15 C16 C17A 146(3)
C15 C16 C17 113.1(10)
C17A C16 C17 81(3)
C21 C18 N6 125.9(8)
C21 C18 N8 108.2(7)
N6 C18 N8 125.8(8)
N6 C19 N5 127.2(10)
O4 C20 N5 120.3(9)
O4 C20 C21 127.4(9)
N5 C20 C21 112.2(8)
C18 C21 N7 105.3(7)
C18 C21 C20 120.5(8)
N7 C21 C20 134.2(9)
N7 C22 N8 108.9(8)
N8 C23 C24 112.8(7)
C25 C24 C23 110.6(8)
O5 C25 O6 121.4(11)
O5 C25 C24 125.8(11)
O6 C25 C24 112.5(9)
N5 C27 C28 112.0(9)
C27 C28 C29 93.2(17)
C27 C28 C29A 112(2)
C29 C28 C29A 23(2)
C30 C29 C28 106.6(18)
C28 C29A C30A 129(3)
N7 C31 C32 109.4(9)
C31 C32 C33 115.9(16)
C31 C32 C33A 130(3)
C33 C32 C33A 81(3)
C32 C33 C34 110.1(17)
C34A C33A C32 130(6)

loop_
_geom_bond_atom_site_label_1
_geom_bond_atom_site_label_2
_geom_bond_distance
N1 C5 1.329(11)
N1 C4 1.369(10)
N1 C10 1.480(11)
N2 C2 1.293(10)
N2 C3 1.351(9)
N2 C14 1.458(10)
N3 C5 1.269(11)
N3 C1 1.353(10)
N4 C2 1.299(10)
N4 C1 1.351(10)
N4 C6 1.449(10)
N5 C19 1.357(12)
N5 C20 1.369(11)
N5 C27 1.449(12)
N6 C19 1.248(12)
N6 C18 1.343(10)
N7 C22 1.300(12)
N7 C21 1.343(10)
N7 C31 1.491(12)
N8 C22 1.310(11)
N8 C18 1.362(10)
N8 C23 1.416(12)
O1 C4 1.230(10)
O2 C8 1.134(11)
O3 C8 1.291(11)
O3 C9 1.390(15)
O4 C20 1.232(11)
O5 C25 1.138(11)
O6 C25 1.259(12)
O6 C26 1.442(16)
C1 C3 1.338(10)
C3 C4 1.389(11)
C6 C7 1.423(11)
C7 C8 1.456(12)
C10 C11 1.411(15)
C11 C12 1.487(18)
C12 C13 1.12(2)
C14 C15 1.491(14)
C15 C16 1.399(9)
C16 C17A 1.405(10)
C16 C17 1.4094
C18 C21 1.343(11)
C20 C21 1.386(12)
C23 C24 1.469(12)
C24 C25 1.406(13)
C27 C28 1.547(18)
C28 C29 1.545(17)
C28 C29A 1.551(18)
C29 C30 1.545(18)
C29A C30A 1.554(18)
C31 C32 1.525(17)
C32 C33 1.520(16)
C32 C33A 1.533(17)
C33 C34 1.536(16)
C33A C34A 1.533(17)
